data_4319554
loop_
_publ_author_name
'Dianne D. Ellis'
'John C. Jeffery'
'Paul A. Jelliss'
'Jason A. Kautz'
'F. Gordon A. Stone'

_publ_contact_author_address
; 
Department of Chemistry
Baylor University
PO Box 97348
Waco
TX, 76798-7348
;
_publ_contact_author_email Gordon_Stone@baylor.edu
_publ_contact_author_fax '254 710 2403'
_publ_contact_author_name 'Prof. F. Gordon A. Stone'
_publ_contact_author_phone '254 710 4427'
_publ_section_title
;
 Silver as an Exopolyhedral Auxiliary to the Rhenacarborane Anion
 [Re(CO)3(\h5-7,8-C2B9H11)]-
;
_journal_name_full 'Inorganic Chemistry'
_journal_page_first 2041
_journal_page_last 2050
_journal_paper_doi 10.1021/ic001140c
_journal_volume 40
_journal_year 2001
_chemical_formula_moiety 'C18.75 H24.50 Ag B9 Cl1.50 O3 P Re'
_chemical_formula_structural
;
[Re(CO)~3~(\h^5^-C~2~B~9~H~11~)PPh~2~CH~2~]2.0.75(CH~2~Cl~2~)
;
_chemical_formula_sum 'C18.75 H24.5 Ag B9 Cl1.5 O3 P Re'
_chemical_formula_weight 773.39
_chemical_name_systematic
; 
 ? 
;
_space_group_IT_number 15
_symmetry_cell_setting monoclinic
_symmetry_space_group_name_Hall '-C 2yc'
_symmetry_space_group_name_H-M 'C 1 2/c 1'
_atom_sites_solution_hydrogens geom
_atom_sites_solution_primary direct
_atom_sites_solution_secondary difmap
_audit_creation_method SHELXL-97
_cell_angle_alpha 90.00
_cell_angle_beta 94.078(10)
_cell_angle_gamma 90.00
_cell_formula_units_Z 8
_cell_length_a 21.120(3)
_cell_length_b 11.5944(19)
_cell_length_c 22.926(3)
_cell_measurement_reflns_used 206
_cell_measurement_temperature 173(2)
_cell_measurement_theta_max 50
_cell_measurement_theta_min 5
_cell_volume 5599.8(14)
_computing_cell_refinement 'SAINT (Siemens, 1995)'
_computing_data_collection 'SMART (Siemens, 1995)'
_computing_data_reduction 'SAINT (Siemens, 1995)'
_computing_molecular_graphics 'SHELXTL (Siemens, 1995)'
_computing_publication_material 'SHELXTL (Siemens, 1995)'
_computing_structure_refinement 'SHELXL-97 (Sheldrick, 1997)'
_computing_structure_solution 'SHELXS-97 (Sheldrick, 1997)'
_diffrn_ambient_temperature 173(2)
_diffrn_detector_area_resol_mean 60
_diffrn_measured_fraction_theta_full 0.426
_diffrn_measured_fraction_theta_max 0.426
_diffrn_measurement_device_type 'SMART CCD Detector'
_diffrn_measurement_method '\w rotation with narrow frames'
_diffrn_radiation_monochromator graphite
_diffrn_radiation_source 'fine-focus sealed tube'
_diffrn_radiation_type MoK\a
_diffrn_radiation_wavelength 0.71073
_diffrn_reflns_av_R_equivalents 0.0236
_diffrn_reflns_av_sigmaI/netI 0.0377
_diffrn_reflns_limit_h_max 18
_diffrn_reflns_limit_h_min -25
_diffrn_reflns_limit_k_max 13
_diffrn_reflns_limit_k_min -8
_diffrn_reflns_limit_l_max 24
_diffrn_reflns_limit_l_min -24
_diffrn_reflns_number 9007
_diffrn_reflns_theta_full 25.00
_diffrn_reflns_theta_max 25.00
_diffrn_reflns_theta_min 1.93
_diffrn_standards_decay_% none
_exptl_absorpt_coefficient_mu 5.240
_exptl_absorpt_correction_T_max 0.86208
_exptl_absorpt_correction_T_min 0.48293
_exptl_absorpt_correction_type multi-scan
_exptl_absorpt_process_details '(SADABS; Sheldrick, 1997)'
_exptl_crystal_colour colorless
_exptl_crystal_density_diffrn 1.835
_exptl_crystal_density_method 'not measured'
_exptl_crystal_description plate
_exptl_crystal_F_000 2948
_exptl_crystal_size_max 0.40
_exptl_crystal_size_mid 0.34
_exptl_crystal_size_min 0.14
_refine_diff_density_max 1.755
_refine_diff_density_min -0.639
_refine_diff_density_rms 0.106
_refine_ls_extinction_method none
_refine_ls_goodness_of_fit_ref 0.965
_refine_ls_hydrogen_treatment mixed
_refine_ls_matrix_type full
_refine_ls_number_parameters 319
_refine_ls_number_reflns 4440
_refine_ls_number_restraints 4
_refine_ls_restrained_S_all 0.997
_refine_ls_R_factor_all 0.0320
_refine_ls_R_factor_gt 0.0260
_refine_ls_shift/su_max 0.003
_refine_ls_shift/su_mean 0.000
_refine_ls_structure_factor_coef Fsqd
_refine_ls_weighting_scheme
;
calc w=1/[\s^2^(Fo^2^)+(0.0350P)^2^+0.0000P] where
P=(Fo^2^+2Fc^2^)/3
;
_refine_ls_wR_factor_gt 0.0623
_refine_ls_wR_factor_ref 0.0633
_reflns_number_gt 3722
_reflns_number_total 4440
_reflns_threshold_expression >2sigma(I)
_cod_data_source_file ic001140c_2.cif
_cod_data_source_block 3
_cod_depositor_comments
;
The following automatic conversions were performed:

'_symmetry_cell_setting' value 'Monoclinic' changed to 'monoclinic'
according to the built-in table from CIF Core dictionary named
'cif_core.dic' version 2.4.1 from 2010-06-29.

Automatic conversion script
Id: cif_fix_values 1646 2011-03-28 12:23:43Z adriana 
;
_cod_original_cell_volume 5599.7(14)
_cod_original_sg_symbol_H-M 'C 2/c'
_cod_original_formula_sum 'C18.75 H24.50 Ag B9 Cl1.50 O3 P Re'
_cod_database_code 4319554

loop_
_symmetry_equiv_pos_as_xyz
'x, y, z'
'-x, y, -z+1/2'
'x+1/2, y+1/2, z'
'-x+1/2, y+1/2, -z+1/2'
'-x, -y, -z'
'x, -y, z-1/2'
'-x+1/2, -y+1/2, -z'
'x+1/2, -y+1/2, z-1/2'

loop_
_atom_site_label
_atom_site_type_symbol
_atom_site_fract_x
_atom_site_fract_y
_atom_site_fract_z
_atom_site_U_iso_or_equiv
_atom_site_adp_type
_atom_site_occupancy
_atom_site_calc_flag
_atom_site_refinement_flags
_atom_site_disorder_assembly
_atom_site_disorder_group
Re Re 0.137601(10) 0.331626(16) 0.843156(9) 0.02594(8) Uani 1 d . . .
C3 C 0.1765(3) 0.1985(5) 0.8814(3) 0.0360(14) Uani 1 d . . .
O3 O 0.2004(2) 0.1189(4) 0.90272(19) 0.0539(12) Uani 1 d . . .
C4 C 0.0588(3) 0.2718(5) 0.8680(2) 0.0364(14) Uani 1 d . . .
O4 O 0.0115(2) 0.2334(4) 0.88079(19) 0.0477(11) Uani 1 d . . .
C5 C 0.1576(3) 0.4073(5) 0.9168(3) 0.0356(14) Uani 1 d . . .
O5 O 0.1723(2) 0.4522(4) 0.96117(19) 0.0519(12) Uani 1 d . . .
C1 C 0.1684(3) 0.2666(4) 0.7551(2) 0.0292(13) Uani 1 d . . .
H1 H 0.1744 0.1722 0.7645 0.035 Uiso 1 calc R . .
C2 C 0.2192(3) 0.3601(5) 0.7825(3) 0.0337(14) Uani 1 d . . .
H2 H 0.2618 0.3336 0.8113 0.040 Uiso 1 calc R . .
B3 B 0.1836(3) 0.4885(5) 0.7955(3) 0.0357(16) Uani 1 d . . .
H3 H 0.1993 0.5516 0.8306 0.043 Uiso 1 calc R . .
B4 B 0.1007(3) 0.4685(5) 0.7696(3) 0.0297(15) Uani 1 d . . .
H4 H 0.062(2) 0.528(4) 0.773(2) 0.036 Uiso 1 d . . .
B5 B 0.0946(3) 0.3189(5) 0.7464(3) 0.0307(15) Uani 1 d . . .
H5 H 0.0500 0.2671 0.7482 0.037 Uiso 1 calc R . .
B6 B 0.1422(3) 0.3026(5) 0.6852(3) 0.0352(16) Uani 1 d . . .
H6 H 0.1293 0.2399 0.6492 0.042 Uiso 1 calc R . .
B7 B 0.2216(3) 0.3263(6) 0.7095(3) 0.0416(17) Uani 1 d . . .
H7 H 0.2612 0.2787 0.6901 0.050 Uiso 1 calc R . .
B8 B 0.2301(3) 0.4695(6) 0.7339(3) 0.0425(18) Uani 1 d . . .
H8 H 0.2757 0.5175 0.7304 0.051 Uiso 1 calc R . .
B9 B 0.1555(3) 0.5371(5) 0.7244(3) 0.0335(16) Uani 1 d . . .
H9 H 0.1513 0.6313 0.7141 0.040 Uiso 1 calc R . .
B10 B 0.1002(3) 0.4327(5) 0.6946(3) 0.0335(15) Uani 1 d . . .
H10 H 0.0585 0.4570 0.6642 0.040 Uiso 1 calc R . .
B11 B 0.1791(3) 0.4371(5) 0.6719(3) 0.0378(17) Uani 1 d . . .
H11 H 0.1898 0.4650 0.6269 0.045 Uiso 1 calc R . .
Ag Ag 0.05035(2) 0.52608(3) 0.857672(18) 0.03217(12) Uani 1 d . . .
P P 0.03329(6) 0.63882(11) 0.94247(6) 0.0249(3) Uani 1 d . . .
C6 C 0.0265(2) 0.5444(4) 1.0055(2) 0.0257(12) Uani 1 d . . .
H6B H 0.0673 0.5039 1.0144 0.031 Uiso 1 calc R . .
H6C H 0.0177 0.5917 1.0400 0.031 Uiso 1 calc R . .
C11 C -0.0370(2) 0.7293(4) 0.9443(2) 0.0257(12) Uani 1 d . . .
C12 C -0.0923(3) 0.6948(5) 0.9139(3) 0.0401(15) Uani 1 d . . .
H12 H -0.0919 0.6288 0.8894 0.048 Uiso 1 calc R . .
C13 C -0.1486(3) 0.7546(6) 0.9184(3) 0.0494(17) Uani 1 d . . .
H13 H -0.1864 0.7292 0.8974 0.059 Uiso 1 calc R . .
C14 C -0.1494(3) 0.8515(6) 0.9535(3) 0.0551(19) Uani 1 d . . .
H14 H -0.1880 0.8922 0.9571 0.066 Uiso 1 calc R . .
C15 C -0.0940(3) 0.8891(5) 0.9835(3) 0.0507(18) Uani 1 d . . .
H15 H -0.0944 0.9568 1.0068 0.061 Uiso 1 calc R . .
C16 C -0.0377(3) 0.8280(5) 0.9794(3) 0.0425(15) Uani 1 d . . .
H16 H 0.0002 0.8532 1.0004 0.051 Uiso 1 calc R . .
C21 C 0.1007(2) 0.7314(4) 0.9614(2) 0.0262(12) Uani 1 d . . .
C22 C 0.1228(3) 0.7560(4) 1.0185(3) 0.0336(13) Uani 1 d . . .
H22 H 0.1021 0.7239 1.0501 0.040 Uiso 1 calc R . .
C23 C 0.1753(3) 0.8276(5) 1.0296(3) 0.0389(15) Uani 1 d . . .
H23 H 0.1907 0.8435 1.0687 0.047 Uiso 1 calc R . .
C24 C 0.2048(3) 0.8750(5) 0.9837(3) 0.0401(16) Uani 1 d . . .
H24 H 0.2398 0.9257 0.9912 0.048 Uiso 1 calc R . .
C25 C 0.1839(3) 0.8494(5) 0.9267(3) 0.0491(17) Uani 1 d . . .
H25 H 0.2051 0.8814 0.8953 0.059 Uiso 1 calc R . .
C26 C 0.1326(3) 0.7779(5) 0.9150(3) 0.0390(15) Uani 1 d . . .
H26 H 0.1188 0.7600 0.8758 0.047 Uiso 1 calc R . .
C41 C 0.0000 0.957(4) 0.7500 0.27(3) Uiso 0.50 d SPD . 1
H41A H -0.0222 1.0019 0.7181 0.319 Uiso 0.25 calc PR . 1
H41B H 0.0222 1.0019 0.7819 0.319 Uiso 0.25 calc PR . 1
Cl3 Cl -0.0284(17) 0.825(2) 0.7656(19) 0.61(2) Uiso 0.50 d PD . 1
C40 C -0.0550(15) 1.005(4) 0.8440(15) 0.28(2) Uiso 0.50 d PD A 2
H40A H -0.0668 0.9673 0.8804 0.338 Uiso 0.50 calc PR A 2
H40B H -0.0612 1.0896 0.8471 0.338 Uiso 0.50 calc PR A 2
Cl1 Cl 0.0243(12) 0.969(2) 0.8270(11) 0.482(13) Uiso 0.50 d PD A 2
Cl2 Cl -0.0916(6) 0.9542(12) 0.7890(6) 0.263(5) Uiso 0.50 d PD A 2

loop_
_atom_site_aniso_label
_atom_site_aniso_U_11
_atom_site_aniso_U_22
_atom_site_aniso_U_33
_atom_site_aniso_U_23
_atom_site_aniso_U_13
_atom_site_aniso_U_12
Re 0.02783(13) 0.02622(11) 0.02414(14) 0.00135(9) 0.00448(9) 0.00178(9)
C3 0.040(4) 0.036(3) 0.033(4) 0.001(3) 0.012(3) -0.002(3)
O3 0.060(3) 0.045(3) 0.059(3) 0.021(2) 0.017(2) 0.017(2)
C4 0.048(4) 0.035(3) 0.025(4) 0.007(2) 0.000(3) 0.002(3)
O4 0.040(3) 0.060(3) 0.045(3) 0.008(2) 0.012(2) -0.010(2)
C5 0.029(3) 0.036(3) 0.042(4) 0.001(3) 0.000(3) 0.004(2)
O5 0.052(3) 0.065(3) 0.038(3) -0.016(2) -0.006(2) 0.001(2)
C1 0.036(3) 0.027(3) 0.027(3) 0.002(2) 0.017(3) 0.005(2)
C2 0.025(3) 0.036(3) 0.041(4) 0.011(2) 0.008(3) 0.000(2)
B3 0.041(4) 0.030(3) 0.036(4) 0.002(3) -0.002(3) -0.001(3)
B4 0.036(4) 0.032(3) 0.022(4) 0.000(3) 0.007(3) 0.010(3)
B5 0.031(4) 0.037(3) 0.025(4) -0.002(3) 0.009(3) -0.002(3)
B6 0.047(4) 0.037(3) 0.023(4) 0.000(3) 0.013(3) 0.002(3)
B7 0.041(4) 0.048(4) 0.038(5) 0.012(3) 0.018(3) 0.010(3)
B8 0.031(4) 0.046(4) 0.052(5) 0.016(3) 0.009(4) -0.002(3)
B9 0.040(4) 0.030(3) 0.031(4) 0.006(3) 0.007(3) 0.002(3)
B10 0.032(4) 0.040(4) 0.028(4) -0.001(3) 0.003(3) 0.005(3)
B11 0.035(4) 0.040(4) 0.040(5) 0.009(3) 0.013(3) 0.004(3)
Ag 0.0393(3) 0.0322(2) 0.0258(3) -0.00461(17) 0.0082(2) 0.00452(17)
P 0.0288(8) 0.0238(6) 0.0231(8) -0.0010(5) 0.0079(6) -0.0012(5)
C6 0.027(3) 0.026(3) 0.025(3) 0.000(2) 0.008(2) -0.004(2)
C11 0.027(3) 0.025(3) 0.026(3) 0.000(2) 0.010(2) 0.002(2)
C12 0.043(4) 0.037(3) 0.040(4) -0.004(3) 0.003(3) 0.000(3)
C13 0.033(4) 0.056(4) 0.058(5) -0.008(3) -0.006(3) 0.006(3)
C14 0.041(4) 0.055(4) 0.069(5) -0.003(3) 0.003(4) 0.017(3)
C15 0.053(4) 0.039(3) 0.061(5) -0.013(3) 0.005(4) 0.014(3)
C16 0.038(3) 0.040(3) 0.049(4) -0.008(3) -0.003(3) 0.003(3)
C21 0.030(3) 0.021(2) 0.029(3) -0.002(2) 0.009(3) 0.002(2)
C22 0.035(3) 0.032(3) 0.035(4) 0.004(2) 0.009(3) -0.004(2)
C23 0.036(3) 0.034(3) 0.045(4) -0.003(3) 0.000(3) -0.002(3)
C24 0.030(3) 0.027(3) 0.065(5) -0.010(3) 0.012(3) -0.005(2)
C25 0.057(4) 0.039(4) 0.056(5) -0.005(3) 0.034(4) -0.014(3)
C26 0.048(4) 0.038(3) 0.033(4) -0.004(3) 0.020(3) -0.011(3)

loop_
_atom_type_symbol
_atom_type_description
_atom_type_scat_dispersion_real
_atom_type_scat_dispersion_imag
_atom_type_scat_source
C C 0.0033 0.0016 'International Tables Vol C Tables 4.2.6.8 and 6.1.1.4'
H H 0.0000 0.0000 'International Tables Vol C Tables 4.2.6.8 and 6.1.1.4'
B B 0.0013 0.0007 'International Tables Vol C Tables 4.2.6.8 and 6.1.1.4'
Cl Cl 0.1484 0.1585 'International Tables Vol C Tables 4.2.6.8 and 6.1.1.4'
O O 0.0106 0.0060 'International Tables Vol C Tables 4.2.6.8 and 6.1.1.4'
P P 0.1023 0.0942 'International Tables Vol C Tables 4.2.6.8 and 6.1.1.4'
Ag Ag -0.8971 1.1015 'International Tables Vol C Tables 4.2.6.8 and 6.1.1.4'
Re Re -1.0185 7.2310 'International Tables Vol C Tables 4.2.6.8 and 6.1.1.4'

loop_
_geom_angle_atom_site_label_1
_geom_angle_atom_site_label_2
_geom_angle_atom_site_label_3
_geom_angle
_geom_angle_site_symmetry_1
_geom_angle_site_symmetry_3
_geom_angle_publ_flag
C5 Re C4 92.6(2) . . y
C5 Re C3 84.6(2) . . y
C4 Re C3 85.8(2) . . y
C5 Re C1 149.9(2) . . ?
C4 Re C1 116.6(2) . . ?
C3 Re C1 89.9(2) . . ?
C5 Re C2 109.6(2) . . ?
C4 Re C2 157.7(2) . . ?
C3 Re C2 94.3(2) . . ?
C1 Re C2 41.18(19) . . ?
C5 Re B5 155.1(2) . . ?
C4 Re B5 88.4(2) . . ?
C3 Re B5 120.3(2) . . ?
C1 Re B5 42.3(2) . . ?
C2 Re B5 72.3(2) . . ?
C5 Re B3 89.0(2) . . ?
C4 Re B3 143.6(2) . . ?
C3 Re B3 130.5(2) . . ?
C1 Re B3 72.2(2) . . ?
C2 Re B3 42.7(2) . . ?
B5 Re B3 75.8(2) . . ?
C5 Re B4 110.8(2) . . ?
C4 Re B4 101.6(2) . . ?
C3 Re B4 162.3(2) . . ?
C1 Re B4 72.4(2) . . ?
C2 Re B4 72.7(2) . . ?
B5 Re B4 45.0(2) . . ?
B3 Re B4 44.9(2) . . ?
C5 Re Ag 69.64(16) . . ?
C4 Re Ag 71.43(17) . . ?
C3 Re Ag 144.13(17) . . ?
C1 Re Ag 124.80(13) . . ?
C2 Re Ag 117.23(13) . . ?
B5 Re Ag 87.21(15) . . ?
B3 Re Ag 75.21(16) . . ?
B4 Re Ag 53.16(15) . . ?
O3 C3 Re 178.1(5) . . y
O4 C4 Re 177.2(5) . . y
O5 C5 Re 177.3(5) . . y
C2 C1 B5 112.9(4) . . ?
C2 C1 B6 111.2(4) . . ?
B5 C1 B6 64.0(4) . . ?
C2 C1 B7 61.8(4) . . ?
B5 C1 B7 114.9(4) . . ?
B6 C1 B7 61.1(4) . . ?
C2 C1 Re 70.1(3) . . ?
B5 C1 Re 70.4(3) . . ?
B6 C1 Re 130.7(4) . . ?
B7 C1 Re 129.6(4) . . ?
C1 C2 B3 111.4(4) . . ?
C1 C2 B8 111.0(5) . . ?
B3 C2 B8 63.1(4) . . ?
C1 C2 B7 62.3(4) . . ?
B3 C2 B7 114.3(4) . . ?
B8 C2 B7 61.4(4) . . ?
C1 C2 Re 68.7(3) . . ?
B3 C2 Re 70.3(3) . . ?
B8 C2 Re 129.5(4) . . ?
B7 C2 Re 128.7(4) . . ?
C2 B3 B9 103.8(5) . . ?
C2 B3 B8 58.8(4) . . ?
B9 B3 B8 59.0(4) . . ?
C2 B3 B4 104.9(4) . . ?
B9 B3 B4 59.6(4) . . ?
B8 B3 B4 107.1(5) . . ?
C2 B3 Re 67.0(3) . . ?
B9 B3 Re 122.9(4) . . ?
B8 B3 Re 122.4(4) . . ?
B4 B3 Re 68.6(3) . . ?
B10 B4 B9 60.2(4) . . ?
B10 B4 B5 59.7(3) . . ?
B9 B4 B5 106.9(4) . . ?
B10 B4 B3 106.6(5) . . ?
B9 B4 B3 59.2(4) . . ?
B5 B4 B3 105.3(4) . . ?
B10 B4 Re 120.4(4) . . ?
B9 B4 Re 120.5(4) . . ?
B5 B4 Re 65.7(3) . . ?
B3 B4 Re 66.4(3) . . ?
B10 B4 Ag 153.6(4) . . ?
B9 B4 Ag 133.9(4) . . ?
B5 B4 Ag 118.5(4) . . ?
B3 B4 Ag 99.2(3) . . ?
Re B4 Ag 74.85(18) . . ?
C1 B5 B10 104.0(4) . . ?
C1 B5 B6 59.0(4) . . ?
B10 B5 B6 59.4(4) . . ?
C1 B5 B4 105.4(4) . . ?
B10 B5 B4 58.8(3) . . ?
B6 B5 B4 107.3(5) . . ?
C1 B5 Re 67.3(3) . . ?
B10 B5 Re 123.0(4) . . ?
B6 B5 Re 123.1(4) . . ?
B4 B5 Re 69.4(3) . . ?
C1 B6 B7 60.1(4) . . ?
C1 B6 B10 103.0(4) . . ?
B7 B6 B10 107.7(5) . . ?
C1 B6 B11 105.0(5) . . ?
B7 B6 B11 59.7(4) . . ?
B10 B6 B11 60.2(4) . . ?
C1 B6 B5 57.0(3) . . ?
B7 B6 B5 108.3(5) . . ?
B10 B6 B5 60.1(4) . . ?
B11 B6 B5 108.6(5) . . ?
C2 B7 C1 55.9(3) . . ?
C2 B7 B6 104.5(5) . . ?
C1 B7 B6 58.8(4) . . ?
C2 B7 B11 105.1(5) . . ?
C1 B7 B11 105.0(5) . . ?
B6 B7 B11 61.0(4) . . ?
C2 B7 B8 59.0(4) . . ?
C1 B7 B8 103.9(5) . . ?
B6 B7 B8 108.9(5) . . ?
B11 B7 B8 60.2(4) . . ?
C2 B8 B7 59.5(4) . . ?
C2 B8 B9 104.5(5) . . ?
B7 B8 B9 108.1(5) . . ?
C2 B8 B11 105.3(5) . . ?
B7 B8 B11 59.9(4) . . ?
B9 B8 B11 60.3(4) . . ?
C2 B8 B3 58.1(3) . . ?
B7 B8 B3 108.6(5) . . ?
B9 B8 B3 60.4(4) . . ?
B11 B8 B3 109.0(5) . . ?
B8 B9 B11 59.9(4) . . ?
B8 B9 B10 107.5(5) . . ?
B11 B9 B10 60.2(4) . . ?
B8 B9 B3 60.6(4) . . ?
B11 B9 B3 108.8(4) . . ?
B10 B9 B3 107.5(4) . . ?
B8 B9 B4 109.9(4) . . ?
B11 B9 B4 109.0(4) . . ?
B10 B9 B4 59.2(4) . . ?
B3 B9 B4 61.3(4) . . ?
B4 B10 B6 110.5(4) . . ?
B4 B10 B11 109.7(5) . . ?
B6 B10 B11 60.1(4) . . ?
B4 B10 B5 61.5(3) . . ?
B6 B10 B5 60.6(4) . . ?
B11 B10 B5 108.9(4) . . ?
B4 B10 B9 60.7(4) . . ?
B6 B10 B9 107.7(5) . . ?
B11 B10 B9 59.5(4) . . ?
B5 B10 B9 108.7(4) . . ?
B7 B11 B8 59.9(4) . . ?
B7 B11 B9 107.7(5) . . ?
B8 B11 B9 59.8(4) . . ?
B7 B11 B6 59.3(4) . . ?
B8 B11 B6 107.3(5) . . ?
B9 B11 B6 108.1(5) . . ?
B7 B11 B10 106.9(5) . . ?
B8 B11 B10 107.5(5) . . ?
B9 B11 B10 60.3(4) . . ?
B6 B11 B10 59.7(4) . . ?
H4 Ag P 146.1(15) . . y
H4 Ag B4 25.7(15) . . ?
P Ag B4 157.17(16) . . y
H4 Ag Re 77.1(15) . . ?
P Ag Re 129.93(4) . . y
B4 Ag Re 52.00(14) . . ?
C21 P C11 106.4(2) . . ?
C21 P C6 105.7(2) . . ?
C11 P C6 102.5(2) . . ?
C21 P Ag 110.95(18) . . ?
C11 P Ag 120.27(17) . . ?
C6 P Ag 109.94(17) . . ?
C6 C6 P 111.7(5) 5_567 . ?
C12 C11 C16 119.1(5) . . ?
C12 C11 P 119.0(4) . . ?
C16 C11 P 121.7(4) . . ?
C11 C12 C13 121.3(5) . . ?
C14 C13 C12 119.7(6) . . ?
C15 C14 C13 120.0(6) . . ?
C14 C15 C16 120.1(6) . . ?
C15 C16 C11 119.9(5) . . ?
C22 C21 C26 119.1(5) . . ?
C22 C21 P 123.7(4) . . ?
C26 C21 P 117.2(4) . . ?
C21 C22 C23 120.3(5) . . ?
C24 C23 C22 119.7(6) . . ?
C23 C24 C25 120.4(5) . . ?
C26 C25 C24 120.5(6) . . ?
C25 C26 C21 119.9(6) . . ?
Cl3 C41 Cl3 51(3) 2_556 . ?
Cl3 Cl3 C41 64.7(13) 2_556 . ?
Cl2 C40 Cl1 99(2) . . ?

loop_
_geom_bond_atom_site_label_1
_geom_bond_atom_site_label_2
_geom_bond_distance
_geom_bond_site_symmetry_2
_geom_bond_publ_flag
Re C5 1.923(6) . y
Re C4 1.925(7) . y
Re C3 1.931(6) . y
Re C1 2.292(5) . y
Re C2 2.313(6) . y
Re B5 2.341(6) . y
Re B3 2.367(6) . y
Re B4 2.405(6) . y
Re Ag 2.9457(6) . y
C3 O3 1.143(6) . y
C4 O4 1.152(7) . y
C5 O5 1.165(7) . y
C1 C2 1.620(7) . ?
C1 B5 1.673(8) . ?
C1 B6 1.709(8) . ?
C1 B7 1.733(9) . ?
C2 B3 1.704(8) . ?
C2 B8 1.715(8) . ?
C2 B7 1.725(9) . ?
B3 B9 1.785(9) . ?
B3 B8 1.790(11) . ?
B3 B4 1.824(9) . ?
B4 B10 1.767(9) . ?
B4 B9 1.793(9) . ?
B4 B5 1.815(8) . ?
B4 Ag 2.442(6) . y
B5 B10 1.784(9) . ?
B5 B6 1.794(10) . ?
B6 B7 1.749(10) . ?
B6 B10 1.772(9) . ?
B6 B11 1.779(9) . ?
B7 B11 1.757(9) . ?
B7 B8 1.757(10) . ?
B8 B9 1.759(9) . ?
B8 B11 1.762(10) . ?
B9 B11 1.769(9) . ?
B9 B10 1.784(9) . ?
B10 B11 1.782(9) . ?
Ag H4 1.96(5) . y
Ag P 2.3912(14) . y
Ag H10 2.45(5) 2_555 y
Ag B10 3.490(9) 2_555 y
P C21 1.811(5) . ?
P C11 1.821(5) . ?
P C6 1.827(5) . ?
C6 C6 1.528(9) 5_567 ?
C11 C12 1.376(7) . ?
C11 C16 1.399(7) . ?
C12 C13 1.386(8) . ?
C13 C14 1.384(9) . ?
C14 C15 1.383(9) . ?
C15 C16 1.394(8) . ?
C21 C22 1.387(7) . ?
C21 C26 1.406(7) . ?
C22 C23 1.394(7) . ?
C23 C24 1.375(8) . ?
C24 C25 1.383(9) . ?
C25 C26 1.374(8) . ?
C41 Cl3 1.69(3) 2_556 ?
C41 Cl3 1.69(3) . ?
Cl3 Cl3 1.44(7) 2_556 ?
C40 Cl2 1.55(3) . ?
C40 Cl1 1.79(2) . ?
